data_2238859
loop_
_publ_author_name
'Ahmed, Muhammad Naeem'
'Yasin, Khawaja Ansar'
'Tahir, M. Nawaz'
'Hafeez, Muhammad'
'Aziz, Shahid'

_publ_section_title
;
 Ethyl
 2-[1-(3-methylbutyl)-4-phenyl-1<i>H</i>-1,2,3-triazol-5-yl]-2-oxoacetate
;
_journal_coeditor_code GK2593
_journal_issue 12
_journal_name_full 'Acta Crystallographica Section E'
_journal_page_first o1768
_journal_paper_doi 10.1107/S1600536813030420
_journal_volume 69
_journal_year 2013
_chemical_formula_iupac 'C17 H21 N3 O3'
_chemical_formula_moiety 'C17 H21 N3 O3'
_chemical_formula_sum 'C17 H21 N3 O3'
_chemical_formula_weight 315.37
_chemical_name_systematic
;
Ethyl 2-[1-(3-methylbutyl)-4-phenyl-1<i>H</i>-1,2,3-triazol-5-yl]-2-oxoacetate
;
_space_group_crystal_system triclinic
_space_group_IT_number 2
_space_group_name_Hall '-P 1'
_space_group_name_H-M_alt 'P -1'
_symmetry_space_group_name_Hall '-P 1'
_symmetry_space_group_name_H-M 'P -1'
_atom_sites_solution_hydrogens geom
_atom_sites_solution_primary direct
_atom_sites_solution_secondary difmap
_audit_creation_method SHELXL-97
_cell_angle_alpha 98.331(3)
_cell_angle_beta 94.220(3)
_cell_angle_gamma 95.367(3)
_cell_formula_units_Z 2
_cell_length_a 8.1710(8)
_cell_length_b 10.0684(9)
_cell_length_c 10.6066(10)
_cell_measurement_reflns_used 3196
_cell_measurement_temperature 296(2)
_cell_measurement_theta_max 28.418
_cell_measurement_theta_min 1.948
_cell_volume 856.23(14)
_computing_cell_refinement 'SAINT (Bruker, 2007)'
_computing_data_collection 'APEX2 (Bruker, 2007)'
_computing_data_reduction 'SAINT (Bruker, 2007)'
_computing_molecular_graphics 'ORTEP-3 for Windows (Farrugia, 2012) and PLATON (Spek, 2009)'
_computing_publication_material 'WinGX (Farrugia, 2012) and PLATON (Spek, 2009)'
_computing_structure_refinement 'SHELXL97 (Sheldrick, 2008)'
_computing_structure_solution 'SHELXS97 (Sheldrick, 2008)'
_diffrn_ambient_temperature 296(2)
_diffrn_detector_area_resol_mean 7.50
_diffrn_measured_fraction_theta_full 0.973
_diffrn_measured_fraction_theta_max 0.973
_diffrn_measurement_device_type 'Bruker Kappa APEXII CCD'
_diffrn_measurement_method \w
_diffrn_radiation_monochromator graphite
_diffrn_radiation_source 'fine-focus sealed tube'
_diffrn_radiation_type MoK\a
_diffrn_radiation_wavelength 0.71073
_diffrn_reflns_av_R_equivalents 0.0210
_diffrn_reflns_limit_h_max 10
_diffrn_reflns_limit_h_min -10
_diffrn_reflns_limit_k_max 13
_diffrn_reflns_limit_k_min -13
_diffrn_reflns_limit_l_max 14
_diffrn_reflns_limit_l_min -8
_diffrn_reflns_number 11605
_diffrn_reflns_theta_full 28.418
_diffrn_reflns_theta_max 28.418
_diffrn_reflns_theta_min 1.948
_diffrn_standards_interval_count 0
_diffrn_standards_interval_time 0
_diffrn_standards_number 0
_exptl_absorpt_coefficient_mu 0.085
_exptl_absorpt_correction_T_max 0.982
_exptl_absorpt_correction_T_min 0.973
_exptl_absorpt_correction_type multi-scan
_exptl_absorpt_process_details '(SADABS; Bruker, 2005)'
_exptl_crystal_colour colorless
_exptl_crystal_density_diffrn 1.223
_exptl_crystal_density_method 'not measured'
_exptl_crystal_description block
_exptl_crystal_F_000 336
_exptl_crystal_size_max 0.32
_exptl_crystal_size_mid 0.25
_exptl_crystal_size_min 0.21
_refine_diff_density_max 0.233
_refine_diff_density_min -0.180
_refine_ls_goodness_of_fit_ref 1.055
_refine_ls_hydrogen_treatment constr
_refine_ls_matrix_type full
_refine_ls_number_parameters 211
_refine_ls_number_reflns 4189
_refine_ls_number_restraints 0
_refine_ls_restrained_S_all 1.055
_refine_ls_R_factor_all 0.0613
_refine_ls_R_factor_gt 0.0468
_refine_ls_shift/su_max 0.000
_refine_ls_shift/su_mean 0.000
_refine_ls_structure_factor_coef Fsqd
_refine_ls_weighting_details 'w=1/[\s^2^(Fo^2^)+(0.0847P)^2^+0.1314P] where P=(Fo^2^+2Fc^2^)/3'
_refine_ls_weighting_scheme calc
_refine_ls_wR_factor_gt 0.1415
_refine_ls_wR_factor_ref 0.1558
_reflns_number_gt 3196
_reflns_number_total 4189
_reflns_threshold_expression I>2\s(I)
_cod_data_source_file gk2593.cif
_cod_data_source_block I
_cod_database_code 2238859

loop_
_space_group_symop_operation_xyz
'x, y, z'
'-x, -y, -z'

loop_
_atom_site_type_symbol
_atom_site_label
_atom_site_fract_x
_atom_site_fract_y
_atom_site_fract_z
_atom_site_U_iso_or_equiv
_atom_site_adp_type
_atom_site_calc_flag
_atom_site_occupancy
O O1 1.02397(18) 0.67468(12) 0.33208(13) 0.0700(4) Uani d 1
O O2 1.21537(16) 0.52473(15) 0.48236(11) 0.0699(4) Uani d 1
O O3 1.28070(12) 0.43994(10) 0.28644(10) 0.0466(3) Uani d 1
N N1 0.82997(15) 0.30393(13) 0.04196(12) 0.0477(3) Uani d 1
N N2 0.78007(16) 0.41791(14) 0.01373(12) 0.0510(3) Uani d 1
N N3 0.84537(14) 0.51779(12) 0.10506(11) 0.0423(3) Uani d 1
C C1 0.99415(18) 0.22438(14) 0.34572(14) 0.0440(3) Uani d 1
H H1 0.9492 0.2933 0.3956 0.053 Uiso calc 1
C C2 1.0607(2) 0.12404(16) 0.40227(16) 0.0533(4) Uani d 1
H H2 1.0625 0.1265 0.4904 0.064 Uiso calc 1
C C3 1.1249(2) 0.01966(16) 0.32834(17) 0.0554(4) Uani d 1
H H3 1.1698 -0.0476 0.3669 0.067 Uiso calc 1
C C4 1.1224(2) 0.01532(15) 0.19828(16) 0.0513(4) Uani d 1
H H4 1.1642 -0.0556 0.1488 0.062 Uiso calc 1
C C5 1.05780(18) 0.11619(14) 0.14049(14) 0.0436(3) Uani d 1
H H5 1.0568 0.1130 0.0524 0.052 Uiso calc 1
C C6 0.99416(16) 0.22261(12) 0.21412(13) 0.0363(3) Uani d 1
C C7 0.92856(16) 0.33138(13) 0.15338(12) 0.0366(3) Uani d 1
C C8 0.94279(16) 0.46949(13) 0.19486(12) 0.0371(3) Uani d 1
C C9 1.04460(18) 0.55757(14) 0.29903(14) 0.0434(3) Uani d 1
C C10 1.18948(18) 0.50382(15) 0.36822(14) 0.0450(3) Uani d 1
C C11 1.4239(2) 0.3868(2) 0.34301(17) 0.0611(4) Uani d 1
H H11A 1.3911 0.3339 0.4082 0.073 Uiso calc 1
H H11B 1.5047 0.4605 0.3827 0.073 Uiso calc 1
C C12 1.4958(2) 0.3015(2) 0.2411(2) 0.0755(6) Uani d 1
H H12A 1.4173 0.2259 0.2058 0.113 Uiso calc 1
H H12B 1.5939 0.2696 0.2760 0.113 Uiso calc 1
H H12C 1.5230 0.3534 0.1750 0.113 Uiso calc 1
C C13 0.7973(2) 0.65445(16) 0.10329(16) 0.0499(4) Uani d 1
H H13A 0.7548 0.6630 0.0174 0.060 Uiso calc 1
H H13B 0.8935 0.7198 0.1274 0.060 Uiso calc 1
C C14 0.6661(2) 0.68401(19) 0.19540(19) 0.0588(4) Uani d 1
H H14A 0.6940 0.6483 0.2735 0.071 Uiso calc 1
H H14B 0.5608 0.6375 0.1573 0.071 Uiso calc 1
C C15 0.6481(2) 0.8346(2) 0.22911(18) 0.0639(5) Uani d 1
H H15 0.7564 0.8809 0.2636 0.077 Uiso calc 1
C C16 0.5290(4) 0.8555(3) 0.3333(3) 0.1128(11) Uani d 1
H H16A 0.5197 0.9501 0.3558 0.169 Uiso calc 1
H H16B 0.5701 0.8201 0.4074 0.169 Uiso calc 1
H H16C 0.4224 0.8093 0.3020 0.169 Uiso calc 1
C C17 0.5911(3) 0.8960(2) 0.1140(2) 0.0793(6) Uani d 1
H H17A 0.4850 0.8518 0.0786 0.119 Uiso calc 1
H H17B 0.6691 0.8847 0.0509 0.119 Uiso calc 1
H H17C 0.5829 0.9904 0.1394 0.119 Uiso calc 1

loop_
_atom_site_aniso_label
_atom_site_aniso_U_11
_atom_site_aniso_U_22
_atom_site_aniso_U_33
_atom_site_aniso_U_12
_atom_site_aniso_U_13
_atom_site_aniso_U_23
O1 0.0919(9) 0.0403(6) 0.0726(8) 0.0232(6) -0.0114(7) -0.0099(5)
O2 0.0643(7) 0.0953(10) 0.0446(6) 0.0281(7) -0.0090(5) -0.0131(6)
O3 0.0415(5) 0.0511(6) 0.0460(5) 0.0120(4) -0.0003(4) 0.0009(4)
N1 0.0489(7) 0.0491(7) 0.0431(7) 0.0109(5) -0.0040(5) 0.0006(5)
N2 0.0509(7) 0.0575(8) 0.0442(7) 0.0152(6) -0.0049(5) 0.0045(6)
N3 0.0432(6) 0.0440(6) 0.0428(6) 0.0167(5) 0.0026(5) 0.0095(5)
C1 0.0544(8) 0.0363(7) 0.0429(7) 0.0117(6) 0.0101(6) 0.0037(5)
C2 0.0700(10) 0.0466(8) 0.0471(8) 0.0130(7) 0.0080(7) 0.0136(6)
C3 0.0622(9) 0.0414(8) 0.0678(10) 0.0170(7) 0.0071(8) 0.0173(7)
C4 0.0579(9) 0.0342(7) 0.0631(10) 0.0159(6) 0.0125(7) 0.0010(6)
C5 0.0511(8) 0.0343(7) 0.0439(7) 0.0078(6) 0.0074(6) -0.0027(5)
C6 0.0379(6) 0.0292(6) 0.0412(7) 0.0068(5) 0.0043(5) 0.0004(5)
C7 0.0368(6) 0.0365(6) 0.0363(6) 0.0101(5) 0.0038(5) 0.0005(5)
C8 0.0380(6) 0.0366(7) 0.0383(6) 0.0128(5) 0.0035(5) 0.0053(5)
C9 0.0485(7) 0.0357(7) 0.0451(7) 0.0111(6) 0.0019(6) 0.0003(5)
C10 0.0434(7) 0.0426(7) 0.0450(8) 0.0072(6) -0.0027(6) -0.0046(6)
C11 0.0444(8) 0.0788(12) 0.0589(10) 0.0218(8) -0.0053(7) 0.0015(8)
C12 0.0546(10) 0.0810(13) 0.0877(14) 0.0252(9) 0.0058(10) -0.0090(11)
C13 0.0537(8) 0.0490(8) 0.0548(9) 0.0249(7) 0.0094(7) 0.0193(7)
C14 0.0534(9) 0.0615(10) 0.0717(11) 0.0276(8) 0.0182(8) 0.0240(8)
C15 0.0625(10) 0.0658(11) 0.0666(11) 0.0318(9) 0.0047(8) 0.0055(8)
C16 0.137(2) 0.129(2) 0.0923(18) 0.086(2) 0.0459(17) 0.0216(16)
C17 0.0965(15) 0.0644(12) 0.0859(14) 0.0416(11) 0.0122(12) 0.0181(10)

loop_
_atom_type_symbol
_atom_type_description
_atom_type_scat_dispersion_real
_atom_type_scat_dispersion_imag
_atom_type_scat_source
C C 0.0033 0.0016 'International Tables Vol C Tables 4.2.6.8 and 6.1.1.4'
H H 0.0000 0.0000 'International Tables Vol C Tables 4.2.6.8 and 6.1.1.4'
N N 0.0061 0.0033 'International Tables Vol C Tables 4.2.6.8 and 6.1.1.4'
O O 0.0106 0.0060 'International Tables Vol C Tables 4.2.6.8 and 6.1.1.4'

loop_
_geom_angle_atom_site_label_1
_geom_angle_atom_site_label_2
_geom_angle_atom_site_label_3
_geom_angle
C10 O3 C11 115.68(12)
N2 N1 C7 108.62(12)
N1 N2 N3 108.25(11)
N2 N3 C8 110.66(11)
N2 N3 C13 119.48(12)
C8 N3 C13 129.67(13)
C2 C1 C6 120.11(13)
C2 C1 H1 119.9
C6 C1 H1 119.9
C1 C2 C3 120.28(15)
C1 C2 H2 119.9
C3 C2 H2 119.9
C4 C3 C2 120.11(14)
C4 C3 H3 119.9
C2 C3 H3 119.9
C3 C4 C5 120.21(13)
C3 C4 H4 119.9
C5 C4 H4 119.9
C4 C5 C6 120.22(14)
C4 C5 H5 119.9
C6 C5 H5 119.9
C1 C6 C5 119.05(12)
C1 C6 C7 120.60(11)
C5 C6 C7 120.36(12)
N1 C7 C8 108.50(11)
N1 C7 C6 121.22(12)
C8 C7 C6 130.19(12)
N3 C8 C7 103.94(12)
N3 C8 C9 122.89(12)
C7 C8 C9 132.91(12)
O1 C9 C8 123.30(13)
O1 C9 C10 116.91(13)
C8 C9 C10 119.75(12)
O2 C10 O3 126.60(14)
O2 C10 C9 121.89(14)
O3 C10 C9 111.44(12)
O3 C11 C12 108.46(14)
O3 C11 H11A 110.0
C12 C11 H11A 110.0
O3 C11 H11B 110.0
C12 C11 H11B 110.0
H11A C11 H11B 108.4
C11 C12 H12A 109.5
C11 C12 H12B 109.5
H12A C12 H12B 109.5
C11 C12 H12C 109.5
H12A C12 H12C 109.5
H12B C12 H12C 109.5
N3 C13 C14 110.78(13)
N3 C13 H13A 109.5
C14 C13 H13A 109.5
N3 C13 H13B 109.5
C14 C13 H13B 109.5
H13A C13 H13B 108.1
C13 C14 C15 113.33(15)
C13 C14 H14A 108.9
C15 C14 H14A 108.9
C13 C14 H14B 108.9
C15 C14 H14B 108.9
H14A C14 H14B 107.7
C17 C15 C14 112.37(17)
C17 C15 C16 110.58(17)
C14 C15 C16 109.5(2)
C17 C15 H15 108.1
C14 C15 H15 108.1
C16 C15 H15 108.1
C15 C16 H16A 109.5
C15 C16 H16B 109.5
H16A C16 H16B 109.5
C15 C16 H16C 109.5
H16A C16 H16C 109.5
H16B C16 H16C 109.5
C15 C17 H17A 109.5
C15 C17 H17B 109.5
H17A C17 H17B 109.5
C15 C17 H17C 109.5
H17A C17 H17C 109.5
H17B C17 H17C 109.5

loop_
_geom_bond_atom_site_label_1
_geom_bond_atom_site_label_2
_geom_bond_distance
O1 C9 1.2115(17)
O2 C10 1.1978(19)
O3 C10 1.3209(17)
O3 C11 1.4565(18)
N1 N2 1.3199(18)
N1 C7 1.3585(18)
N2 N3 1.3325(18)
N3 C8 1.3684(17)
N3 C13 1.4680(18)
C1 C2 1.381(2)
C1 C6 1.3934(19)
C1 H1 0.9300
C2 C3 1.385(2)
C2 H2 0.9300
C3 C4 1.373(2)
C3 H3 0.9300
C4 C5 1.385(2)
C4 H4 0.9300
C5 C6 1.3964(17)
C5 H5 0.9300
C6 C7 1.4714(17)
C7 C8 1.3877(18)
C8 C9 1.464(2)
C9 C10 1.530(2)
C11 C12 1.473(2)
C11 H11A 0.9700
C11 H11B 0.9700
C12 H12A 0.9600
C12 H12B 0.9600
C12 H12C 0.9600
C13 C14 1.524(2)
C13 H13A 0.9700
C13 H13B 0.9700
C14 C15 1.530(2)
C14 H14A 0.9700
C14 H14B 0.9700
C15 C17 1.509(3)
C15 C16 1.530(3)
C15 H15 0.9800
C16 H16A 0.9600
C16 H16B 0.9600
C16 H16C 0.9600
C17 H17A 0.9600
C17 H17B 0.9600
C17 H17C 0.9600

loop_
_geom_hbond_atom_site_label_D
_geom_hbond_atom_site_label_H
_geom_hbond_atom_site_label_A
_geom_hbond_site_symmetry_A
_geom_hbond_distance_DH
_geom_hbond_distance_HA
_geom_hbond_distance_DA
_geom_hbond_angle_DHA
C11 H11B O2 2_866 0.97 2.59 3.338(2) 134

loop_
_geom_torsion_atom_site_label_1
_geom_torsion_atom_site_label_2
_geom_torsion_atom_site_label_3
_geom_torsion_atom_site_label_4
_geom_torsion
C7 N1 N2 N3 0.13(16)
N1 N2 N3 C8 0.96(16)
N1 N2 N3 C13 -174.42(12)
C6 C1 C2 C3 -1.3(2)
C1 C2 C3 C4 -0.1(3)
C2 C3 C4 C5 0.9(3)
C3 C4 C5 C6 -0.3(2)
C2 C1 C6 C5 1.9(2)
C2 C1 C6 C7 -177.97(14)
C4 C5 C6 C1 -1.1(2)
C4 C5 C6 C7 178.75(13)
N2 N1 C7 C8 -1.15(16)
N2 N1 C7 C6 175.78(12)
C1 C6 C7 N1 -136.58(14)
C5 C6 C7 N1 43.59(19)
C1 C6 C7 C8 39.6(2)
C5 C6 C7 C8 -140.22(15)
N2 N3 C8 C7 -1.60(15)
C13 N3 C8 C7 173.17(13)
N2 N3 C8 C9 173.26(13)
C13 N3 C8 C9 -12.0(2)
N1 C7 C8 N3 1.65(15)
C6 C7 C8 N3 -174.92(13)
N1 C7 C8 C9 -172.46(15)
C6 C7 C8 C9 11.0(2)
N3 C8 C9 O1 17.4(2)
C7 C8 C9 O1 -169.39(16)
N3 C8 C9 C10 -160.12(13)
C7 C8 C9 C10 13.1(2)
C11 O3 C10 O2 2.0(2)
C11 O3 C10 C9 178.99(14)
O1 C9 C10 O2 46.5(2)
C8 C9 C10 O2 -135.78(17)
O1 C9 C10 O3 -130.63(16)
C8 C9 C10 O3 47.07(19)
C10 O3 C11 C12 171.29(15)
N2 N3 C13 C14 99.01(17)
C8 N3 C13 C14 -75.4(2)
N3 C13 C14 C15 162.54(15)
C13 C14 C15 C17 63.3(2)
C13 C14 C15 C16 -173.43(19)
